data_1539774
loop_
_publ_author_name
'Chikhrii, S.I.'
'Kuz'ma, Yu.B.'
'Orishchin, S.V.'
'Glovyak, T.'

_publ_section_title
;
 New ternary phosphides R3 Ni7 P5 (R= La, Pr, Nd, Sm, Gd, Tb)
;
_journal_name_full 'Soviet Physics, Crystallography (= Kristallografiya)'
_journal_page_first 681
_journal_page_last 684
_journal_volume 34
_journal_year 1989
_chemical_formula_sum 'Nd3 Ni7 P5'
_space_group_IT_number 176
_symmetry_space_group_name_Hall '-P 6c'
_symmetry_space_group_name_H-M 'P 63/m'
_cell_angle_alpha 90
_cell_angle_beta 90
_cell_angle_gamma 120
_cell_formula_units_Z 4
_cell_length_a 16.679
_cell_length_b 16.679
_cell_length_c 3.891
_cell_volume 937.415
_citation_journal_id_ASTM SPHCA6
_cod_data_source_file Chikhrii_SPHCA6_1989_585.cif
_cod_data_source_block Nd3Ni7P5
_cod_database_code 1539774

loop_
_symmetry_equiv_pos_as_xyz
x,y,z
x-y,x,z+1/2
-y,x-y,z
-x,-y,z+1/2
-x+y,-x,z
y,-x+y,z+1/2
-x,-y,-z
-x+y,-x,-z-1/2
y,-x+y,-z
x,y,-z-1/2
x-y,x,-z
-y,x-y,-z-1/2

loop_
_atom_site_label
_atom_site_type_symbol
_atom_site_fract_x
_atom_site_fract_y
_atom_site_fract_z
_atom_site_occupancy
_atom_site_U_iso_or_equiv
Nd2 Nd 0.1748 0.5606 0.25 1 0.0
Ni5 Ni 0.0882 0.1475 0.25 0.67 0.0
Ni4 Ni 0.2474 0.1765 0.25 1 0.0
Ni1 Ni 0.5113 0.2272 0.25 1 0.0
Nd1 Nd 0.2373 0.3582 0.25 1 0.0
Ni3 Ni 0.0432 0.3472 0.25 1 0.0
P3 P 0.464 0.075 0.25 1 0.0
P4 P 0.411 0.273 0.25 1 0.0
P2 P 0.203 0.025 0.25 1 0.0
P1 P 0.6667 0.3333 0.25 1 0.0
Ni2 Ni 0.4451 0.4335 0.25 1 0.0
